data_4109056
loop_
_publ_author_name
'Aaron B. Beeler'
'Shun Su'
'Chris A. Singleton'
'John A. Porco'

_publ_section_title
;
 Discovery of Chemical Reactions through Multidimensional Screening
;
_journal_name_full 'Journal of the American Chemical Society'
_journal_page_first 1413
_journal_page_last 1419
_journal_paper_doi 10.1021/ja0674744
_journal_volume 129
_journal_year 2007
_chemical_formula_moiety 'C23 H28 O6'
_chemical_formula_sum 'C23 H28 O6'
_chemical_formula_weight 400.45
_chemical_name_systematic
; 
 ? 
;
_space_group_IT_number 2
_symmetry_cell_setting triclinic
_symmetry_space_group_name_Hall '-P 1'
_symmetry_space_group_name_H-M 'P -1'
_atom_sites_solution_hydrogens mixed
_atom_sites_solution_primary direct
_atom_sites_solution_secondary difmap
_audit_creation_method SHELXL-97
_cell_angle_alpha 106.268(10)
_cell_angle_beta 90.217(11)
_cell_angle_gamma 104.607(11)
_cell_formula_units_Z 2
_cell_length_a 7.1639(14)
_cell_length_b 11.318(2)
_cell_length_c 14.060(3)
_cell_measurement_reflns_used 6589
_cell_measurement_temperature 173(2)
_cell_measurement_theta_max 30.24
_cell_measurement_theta_min 2.95
_cell_volume 1055.6(4)
_computing_cell_refinement 'Bruker SAINT+'
_computing_data_collection 'Bruker APEX2'
_computing_data_reduction 'Bruker SAINT+'
_computing_molecular_graphics 'Bruker SHELXTL'
_computing_publication_material 'Bruker SHELXTL'
_computing_structure_refinement 'SHELXL-97 (Sheldrick, 1997)'
_computing_structure_solution 'SHELXS-97 (Sheldrick, 1990)'
_diffrn_ambient_temperature 173(2)
_diffrn_measured_fraction_theta_full 0.980
_diffrn_measured_fraction_theta_max 0.980
_diffrn_measurement_device_type 'Bruker X8 APEX II diffractometer'
_diffrn_measurement_method 'phi and omega scans'
_diffrn_radiation_monochromator graphite
_diffrn_radiation_source 'fine-focus sealed tube'
_diffrn_radiation_type MoK\a
_diffrn_radiation_wavelength 0.71073
_diffrn_reflns_av_R_equivalents 0.0301
_diffrn_reflns_av_sigmaI/netI 0.0225
_diffrn_reflns_limit_h_max 10
_diffrn_reflns_limit_h_min -10
_diffrn_reflns_limit_k_max 16
_diffrn_reflns_limit_k_min -16
_diffrn_reflns_limit_l_max 19
_diffrn_reflns_limit_l_min -19
_diffrn_reflns_number 29410
_diffrn_reflns_theta_full 30.52
_diffrn_reflns_theta_max 30.52
_diffrn_reflns_theta_min 1.51
_exptl_absorpt_coefficient_mu 0.090
_exptl_absorpt_correction_T_max 0.9866
_exptl_absorpt_correction_T_min 0.9478
_exptl_absorpt_correction_type multi-scan
_exptl_absorpt_process_details SADABS
_exptl_crystal_colour colourless
_exptl_crystal_density_diffrn 1.260
_exptl_crystal_description prizm
_exptl_crystal_F_000 428
_exptl_crystal_size_max 0.60
_exptl_crystal_size_mid 0.20
_exptl_crystal_size_min 0.15
_refine_diff_density_max 0.885
_refine_diff_density_min -0.351
_refine_diff_density_rms 0.060
_refine_ls_extinction_method none
_refine_ls_goodness_of_fit_ref 1.033
_refine_ls_hydrogen_treatment mixed
_refine_ls_matrix_type full
_refine_ls_number_parameters 330
_refine_ls_number_reflns 6313
_refine_ls_number_restraints 0
_refine_ls_restrained_S_all 1.033
_refine_ls_R_factor_all 0.0575
_refine_ls_R_factor_gt 0.0469
_refine_ls_shift/su_max 0.006
_refine_ls_shift/su_mean 0.001
_refine_ls_structure_factor_coef Fsqd
_refine_ls_weighting_details 'calc w=1/[\s^2^(Fo^2^)+(0.0953P)^2^+0.1850P] where P=(Fo^2^+2Fc^2^)/3'
_refine_ls_weighting_scheme calc
_refine_ls_wR_factor_gt 0.1390
_refine_ls_wR_factor_ref 0.1485
_reflns_number_gt 5121
_reflns_number_total 6313
_reflns_threshold_expression >2sigma(I)
_cod_data_source_file ja0674744si20061018_102102.cif
_cod_data_source_block porco58
_cod_database_code 4109056

loop_
_symmetry_equiv_pos_as_xyz
'x, y, z'
'-x, -y, -z'

loop_
_atom_site_label
_atom_site_type_symbol
_atom_site_fract_x
_atom_site_fract_y
_atom_site_fract_z
_atom_site_U_iso_or_equiv
_atom_site_adp_type
_atom_site_occupancy
_atom_site_symmetry_multiplicity
_atom_site_calc_flag
_atom_site_refinement_flags
O1 O 0.51672(10) 0.43020(7) 0.11503(5) 0.02071(16) Uani 1 1 d .
O2 O 0.29797(10) 0.48469(7) 0.23630(5) 0.02091(16) Uani 1 1 d .
O3 O 0.56056(10) 0.32920(7) 0.41318(6) 0.02462(17) Uani 1 1 d .
O4 O 0.83612(11) 0.36497(9) 0.34107(7) 0.0349(2) Uani 1 1 d .
O5 O 1.00633(13) 1.00425(8) 0.32173(8) 0.0387(2) Uani 1 1 d .
O6 O 1.20050(13) 0.85698(9) 0.36301(8) 0.0441(3) Uani 1 1 d .
C1 C 0.37338(14) 0.49608(9) 0.13980(7) 0.01962(19) Uani 1 1 d .
C2 C 0.45451(15) 0.63713(10) 0.14998(8) 0.0226(2) Uani 1 1 d .
H2B H 0.359(2) 0.6865(15) 0.1833(12) 0.035(4) Uiso 1 1 d .
H2A H 0.461(2) 0.6476(14) 0.0808(12) 0.033(4) Uiso 1 1 d .
C3 C 0.65383(14) 0.69150(9) 0.20627(7) 0.01958(19) Uani 1 1 d .
C4 C 0.73425(15) 0.82399(10) 0.23782(8) 0.0237(2) Uani 1 1 d .
H4 H 0.659(2) 0.8761(14) 0.2211(11) 0.032(4) Uiso 1 1 d .
C5 C 0.91715(16) 0.87668(10) 0.28897(9) 0.0255(2) Uani 1 1 d .
C6 C 1.02367(15) 0.79597(10) 0.31032(8) 0.0252(2) Uani 1 1 d .
C7 C 0.94621(14) 0.66478(10) 0.27751(8) 0.0214(2) Uani 1 1 d .
H7 H 1.021(2) 0.6106(13) 0.2937(10) 0.026(3) Uiso 1 1 d .
C8 C 0.76083(13) 0.61239(9) 0.22515(7) 0.01845(19) Uani 1 1 d .
C9 C 0.67062(14) 0.46946(9) 0.19562(7) 0.01884(19) Uani 1 1 d .
H9 H 0.7660(19) 0.4237(13) 0.1686(10) 0.021(3) Uiso 1 1 d .
C10 C 0.57709(13) 0.42756(9) 0.28060(7) 0.01801(18) Uani 1 1 d .
C11 C 0.39257(13) 0.43684(9) 0.29423(7) 0.01753(18) Uani 1 1 d .
C12 C 0.28864(14) 0.39506(10) 0.37069(7) 0.0211(2) Uani 1 1 d .
H12 H 0.162(2) 0.4031(14) 0.3807(11) 0.031(4) Uiso 1 1 d .
C13 C 0.37545(15) 0.33988(10) 0.42559(8) 0.0227(2) Uani 1 1 d .
C14 C 0.67102(14) 0.37531(9) 0.34311(8) 0.0216(2) Uani 1 1 d .
C15 C 0.28413(18) 0.27971(13) 0.50185(9) 0.0337(3) Uani 1 1 d .
H15A H 0.1619 0.3022 0.5170 0.051 Uiso 1 1 calc R
H15B H 0.3716 0.3107 0.5625 0.051 Uiso 1 1 calc R
H15C H 0.2590 0.1868 0.4761 0.051 Uiso 1 1 calc R
C16 C 0.19946(15) 0.43350(10) 0.06208(8) 0.0235(2) Uani 1 1 d .
H16B H 0.242(2) 0.4447(14) -0.0031(11) 0.030(4) Uiso 1 1 d .
H16A H 0.095(2) 0.4854(16) 0.0837(12) 0.039(4) Uiso 1 1 d .
C17 C 0.10908(17) 0.29186(11) 0.04816(9) 0.0285(2) Uani 1 1 d .
H17B H 0.081(3) 0.2802(17) 0.1088(14) 0.048(5) Uiso 1 1 d .
H17A H 0.208(3) 0.2455(18) 0.0213(14) 0.053(5) Uiso 1 1 d .
C18 C -0.07425(16) 0.24083(10) -0.02435(8) 0.0254(2) Uani 1 1 d .
H18B H -0.045(2) 0.2615(15) -0.0871(12) 0.037(4) Uiso 1 1 d .
H18A H -0.181(2) 0.2812(16) 0.0043(12) 0.041(4) Uiso 1 1 d .
C19 C -0.15914(17) 0.09693(11) -0.04982(10) 0.0307(3) Uani 1 1 d .
H19B H -0.186(2) 0.0721(16) 0.0131(13) 0.040(4) Uiso 1 1 d .
H19A H -0.061(3) 0.0509(17) -0.0795(13) 0.047(5) Uiso 1 1 d .
C20 C -0.34311(18) 0.04776(11) -0.12176(10) 0.0333(3) Uani 1 1 d .
H20B H -0.449(2) 0.0867(16) -0.0859(13) 0.045(4) Uiso 1 1 d .
H20A H -0.321(2) 0.0794(16) -0.1831(13) 0.045(4) Uiso 1 1 d .
C21 C -0.4196(2) -0.09699(13) -0.15347(13) 0.0470(4) Uani 1 1 d .
H21A H -0.3238 -0.1353 -0.1907 0.071 Uiso 1 1 calc R
H21B H -0.5405 -0.1221 -0.1957 0.071 Uiso 1 1 calc R
H21C H -0.4438 -0.1267 -0.0944 0.071 Uiso 1 1 calc R
C22 C 0.9006(2) 1.08685(12) 0.30008(13) 0.0464(4) Uani 1 1 d .
H22A H 0.8733 1.0652 0.2280 0.070 Uiso 1 1 calc R
H22B H 0.9777 1.1757 0.3255 0.070 Uiso 1 1 calc R
H22C H 0.7785 1.0761 0.3320 0.070 Uiso 1 1 calc R
C23 C 1.2884(2) 0.78873(15) 0.41197(12) 0.0430(3) Uani 1 1 d .
H23A H 1.1948 0.7489 0.4519 0.065 Uiso 1 1 calc R
H23B H 1.4005 0.8476 0.4554 0.065 Uiso 1 1 calc R
H23C H 1.3306 0.7225 0.3625 0.065 Uiso 1 1 calc R

loop_
_atom_site_aniso_label
_atom_site_aniso_U_11
_atom_site_aniso_U_22
_atom_site_aniso_U_33
_atom_site_aniso_U_23
_atom_site_aniso_U_13
_atom_site_aniso_U_12
O1 0.0187(3) 0.0207(3) 0.0212(3) 0.0035(3) -0.0006(3) 0.0054(3)
O2 0.0169(3) 0.0259(4) 0.0231(3) 0.0090(3) 0.0005(3) 0.0092(3)
O3 0.0199(3) 0.0278(4) 0.0290(4) 0.0139(3) -0.0017(3) 0.0051(3)
O4 0.0175(4) 0.0426(5) 0.0545(6) 0.0264(4) 0.0011(3) 0.0116(3)
O5 0.0330(5) 0.0176(4) 0.0594(6) 0.0082(4) -0.0185(4) -0.0007(3)
O6 0.0282(4) 0.0335(5) 0.0668(7) 0.0214(5) -0.0253(4) -0.0056(4)
C1 0.0176(4) 0.0198(4) 0.0216(4) 0.0069(3) -0.0015(3) 0.0044(3)
C2 0.0191(4) 0.0191(4) 0.0294(5) 0.0078(4) -0.0052(4) 0.0037(4)
C3 0.0170(4) 0.0184(4) 0.0231(4) 0.0068(3) -0.0009(3) 0.0034(3)
C4 0.0220(5) 0.0185(4) 0.0306(5) 0.0076(4) -0.0039(4) 0.0049(4)
C5 0.0229(5) 0.0187(5) 0.0324(5) 0.0073(4) -0.0059(4) 0.0010(4)
C6 0.0179(4) 0.0247(5) 0.0321(5) 0.0110(4) -0.0056(4) 0.0009(4)
C7 0.0171(4) 0.0226(5) 0.0264(5) 0.0107(4) 0.0005(4) 0.0045(4)
C8 0.0153(4) 0.0190(4) 0.0214(4) 0.0071(3) 0.0021(3) 0.0039(3)
C9 0.0147(4) 0.0183(4) 0.0238(4) 0.0056(3) 0.0012(3) 0.0056(3)
C10 0.0151(4) 0.0158(4) 0.0235(4) 0.0061(3) -0.0005(3) 0.0042(3)
C11 0.0156(4) 0.0152(4) 0.0206(4) 0.0039(3) -0.0022(3) 0.0033(3)
C12 0.0155(4) 0.0231(5) 0.0232(5) 0.0057(4) 0.0009(3) 0.0036(3)
C13 0.0194(4) 0.0242(5) 0.0215(5) 0.0057(4) -0.0010(3) 0.0014(4)
C14 0.0163(4) 0.0196(4) 0.0299(5) 0.0096(4) -0.0011(4) 0.0039(3)
C15 0.0319(6) 0.0434(7) 0.0274(5) 0.0175(5) 0.0021(4) 0.0044(5)
C16 0.0213(5) 0.0217(5) 0.0257(5) 0.0077(4) -0.0067(4) 0.0016(4)
C17 0.0261(5) 0.0224(5) 0.0341(6) 0.0090(4) -0.0122(4) 0.0006(4)
C18 0.0237(5) 0.0213(5) 0.0282(5) 0.0054(4) -0.0083(4) 0.0027(4)
C19 0.0278(5) 0.0220(5) 0.0392(6) 0.0075(4) -0.0121(5) 0.0027(4)
C20 0.0301(6) 0.0235(5) 0.0408(7) 0.0046(5) -0.0140(5) 0.0029(4)
C21 0.0387(7) 0.0254(6) 0.0655(10) 0.0034(6) -0.0215(7) -0.0003(5)
C22 0.0429(7) 0.0187(5) 0.0725(10) 0.0093(6) -0.0186(7) 0.0037(5)
C23 0.0321(6) 0.0467(8) 0.0480(8) 0.0101(6) -0.0133(6) 0.0108(6)

loop_
_atom_type_symbol
_atom_type_description
_atom_type_scat_dispersion_real
_atom_type_scat_dispersion_imag
_atom_type_scat_source
C C 0.0033 0.0016 'International Tables Vol C Tables 4.2.6.8 and 6.1.1.4'
H H 0.0000 0.0000 'International Tables Vol C Tables 4.2.6.8 and 6.1.1.4'
O O 0.0106 0.0060 'International Tables Vol C Tables 4.2.6.8 and 6.1.1.4'

loop_
_geom_angle_atom_site_label_1
_geom_angle_atom_site_label_2
_geom_angle_atom_site_label_3
_geom_angle
C1 O1 C9 112.06(7)
C11 O2 C1 119.33(7)
C13 O3 C14 121.67(8)
C5 O5 C22 115.90(9)
C6 O6 C23 118.59(10)
O1 C1 O2 110.55(7)
O1 C1 C2 110.89(8)
O2 C1 C2 107.84(8)
O1 C1 C16 109.38(8)
O2 C1 C16 105.77(8)
C2 C1 C16 112.29(8)
C1 C2 C3 112.33(8)
C8 C3 C4 118.96(9)
C8 C3 C2 121.45(9)
C4 C3 C2 119.57(8)
C5 C4 C3 120.92(9)
O5 C5 C4 124.67(10)
O5 C5 C6 115.36(9)
C4 C5 C6 119.96(9)
O6 C6 C7 125.09(10)
O6 C6 C5 115.65(9)
C7 C6 C5 119.26(9)
C6 C7 C8 120.24(9)
C3 C8 C7 120.63(9)
C3 C8 C9 119.12(8)
C7 C8 C9 120.10(8)
O1 C9 C10 106.05(7)
O1 C9 C8 111.31(8)
C10 C9 C8 111.63(8)
C11 C10 C14 120.35(9)
C11 C10 C9 116.70(8)
C14 C10 C9 122.91(8)
O2 C11 C10 122.23(9)
O2 C11 C12 116.83(8)
C10 C11 C12 120.95(9)
C13 C12 C11 117.97(9)
C12 C13 O3 122.10(9)
C12 C13 C15 125.82(10)
O3 C13 C15 112.03(9)
O4 C14 O3 116.04(9)
O4 C14 C10 127.18(10)
O3 C14 C10 116.77(8)
C17 C16 C1 115.36(8)
C16 C17 C18 111.39(9)
C19 C18 C17 113.84(9)
C18 C19 C20 113.12(9)
C21 C20 C19 113.23(10)

loop_
_geom_bond_atom_site_label_1
_geom_bond_atom_site_label_2
_geom_bond_distance
O1 C1 1.4054(12)
O1 C9 1.4692(12)
O2 C11 1.3579(11)
O2 C1 1.4893(12)
O3 C13 1.3691(13)
O3 C14 1.3983(13)
O4 C14 1.2172(12)
O5 C5 1.3656(13)
O5 C22 1.4337(15)
O6 C6 1.3768(13)
O6 C23 1.4168(16)
C1 C2 1.5200(14)
C1 C16 1.5360(14)
C2 C3 1.5229(14)
C3 C8 1.3920(13)
C3 C4 1.4025(14)
C4 C5 1.3958(15)
C5 C6 1.4179(15)
C6 C7 1.3871(15)
C7 C8 1.4171(14)
C8 C9 1.5171(14)
C9 C10 1.5050(13)
C10 C11 1.3623(13)
C10 C14 1.4360(13)
C11 C12 1.4307(14)
C12 C13 1.3545(14)
C13 C15 1.4938(15)
C16 C17 1.5254(15)
C17 C18 1.5412(15)
C18 C19 1.5240(15)
C19 C20 1.5409(15)
C20 C21 1.5230(17)
